data_2224220
loop_
_publ_author_name
'Chin, Taylor'
'Fronczek, Frank R.'
'Isovitsch, Ralph'

_publ_section_title
;
 <i>N</i>-[4-(Morpholinodiazenyl)phenyl]acetamide
;
_journal_coeditor_code GK2239
_journal_issue 12
_journal_name_full 'Acta Crystallographica Section E'
_journal_page_first o3206
_journal_paper_doi 10.1107/S160053680904937X
_journal_volume 65
_journal_year 2009
_chemical_formula_iupac 'C12 H16 N4 O2'
_chemical_formula_moiety 'C12 H16 N4 O2'
_chemical_formula_sum 'C12 H16 N4 O2'
_chemical_formula_weight 248.29
_chemical_name_common
;
4-[2-(4-acetamidophenyl)diazenyl]morpholine
;
_chemical_name_systematic
;
<i>N</i>-[4-(Morpholinodiazenyl)phenyl]acetamide
;
_space_group_IT_number 14
_symmetry_cell_setting monoclinic
_symmetry_space_group_name_Hall '-P 2ybc'
_symmetry_space_group_name_H-M 'P 1 21/c 1'
_atom_sites_solution_hydrogens geom
_atom_sites_solution_primary direct
_atom_sites_solution_secondary difmap
_audit_creation_method SHELXL97
_cell_angle_alpha 90
_cell_angle_beta 93.874(2)
_cell_angle_gamma 90
_cell_formula_units_Z 4
_cell_length_a 12.6013(4)
_cell_length_b 10.6114(3)
_cell_length_c 9.2967(2)
_cell_measurement_reflns_used 1544
_cell_measurement_temperature 90.0(5)
_cell_measurement_theta_max 67.6
_cell_measurement_theta_min 3.5
_cell_volume 1240.29(6)
_computing_cell_refinement 'SAINT (Bruker, 2006)'
_computing_data_collection 'APEX2 (Bruker, 2006)'
_computing_data_reduction 'SAINT (Bruker, 2006)'
_computing_molecular_graphics 'ORTEP-3 for Windows (Farrugia, 1997)'
_computing_publication_material 'SHELXTL (Sheldrick, 2008)'
_computing_structure_refinement 'SHELXL97 (Sheldrick, 2008)'
_computing_structure_solution 'SHELXS97 (Sheldrick, 2008)'
_diffrn_ambient_temperature 90.0(5)
_diffrn_measured_fraction_theta_full 0.996
_diffrn_measured_fraction_theta_max 0.982
_diffrn_measurement_device_type 'Bruker Kappa APEXII CCD area-detector'
_diffrn_measurement_method 'phi and omega scans'
_diffrn_radiation_monochromator graphite
_diffrn_radiation_source 'fine-focus sealed tube'
_diffrn_radiation_type CuK\a
_diffrn_radiation_wavelength 1.54178
_diffrn_reflns_av_R_equivalents 0.053
_diffrn_reflns_av_sigmaI/netI 0.0381
_diffrn_reflns_limit_h_max 14
_diffrn_reflns_limit_h_min -15
_diffrn_reflns_limit_k_max 12
_diffrn_reflns_limit_k_min -12
_diffrn_reflns_limit_l_max 11
_diffrn_reflns_limit_l_min -7
_diffrn_reflns_number 11437
_diffrn_reflns_theta_full 66.6
_diffrn_reflns_theta_max 68.8
_diffrn_reflns_theta_min 3.5
_exptl_absorpt_coefficient_mu 0.771
_exptl_absorpt_correction_T_max 0.992
_exptl_absorpt_correction_T_min 0.843
_exptl_absorpt_correction_type multi-scan
_exptl_absorpt_process_details '(SADABS; Sheldrick, 2004)'
_exptl_crystal_colour colorless
_exptl_crystal_density_diffrn 1.330
_exptl_crystal_density_method 'not measured'
_exptl_crystal_description plate
_exptl_crystal_F_000 528
_exptl_crystal_size_max 0.23
_exptl_crystal_size_mid 0.17
_exptl_crystal_size_min 0.01
_refine_diff_density_max 0.20
_refine_diff_density_min -0.20
_refine_ls_extinction_coef 0.0012(2)
_refine_ls_extinction_expression Fc^*^=kFc[1+0.001xFc^2^\l^3^/sin(2\q)]^-1/4^
_refine_ls_extinction_method 'SHELXL97 (Sheldrick, 2008)'
_refine_ls_goodness_of_fit_ref 1.026
_refine_ls_hydrogen_treatment mixed
_refine_ls_matrix_type full
_refine_ls_number_parameters 168
_refine_ls_number_reflns 2249
_refine_ls_number_restraints 0
_refine_ls_restrained_S_all 1.026
_refine_ls_R_factor_all 0.061
_refine_ls_R_factor_gt 0.038
_refine_ls_shift/su_max 0.000
_refine_ls_shift/su_mean 0.000
_refine_ls_structure_factor_coef Fsqd
_refine_ls_weighting_details 'calc w=1/[\s^2^(Fo^2^)+(0.0421P)^2^+0.3000P] where P=(Fo^2^+2Fc^2^)/3'
_refine_ls_weighting_scheme calc
_refine_ls_wR_factor_gt 0.085
_refine_ls_wR_factor_ref 0.095
_reflns_number_gt 1655
_reflns_number_total 2249
_reflns_threshold_expression I>2\s(I)
_cod_data_source_file gk2239.cif
_cod_data_source_block I
_cod_original_sg_symbol_H-M 'P 21/c'
_cod_database_code 2224220
_cod_database_fobs_code 2224220

loop_
_symmetry_equiv_pos_as_xyz
'x, y, z'
'-x, y+1/2, -z+1/2'
'-x, -y, -z'
'x, -y-1/2, z-1/2'

loop_
_atom_site_type_symbol
_atom_site_label
_atom_site_fract_x
_atom_site_fract_y
_atom_site_fract_z
_atom_site_U_iso_or_equiv
_atom_site_adp_type
_atom_site_calc_flag
_atom_site_refinement_flags
_atom_site_occupancy
_atom_site_disorder_assembly
_atom_site_disorder_group
O O1 0.58539(10) 0.71775(12) 0.68342(13) 0.0281(3) Uani d . 1 . .
O O2 0.91392(10) -0.19398(12) 0.26306(12) 0.0260(3) Uani d . 1 . .
N N1 0.63437(11) 0.46590(13) 0.62337(14) 0.0203(3) Uani d . 1 . .
N N2 0.66849(11) 0.34581(13) 0.61964(14) 0.0198(3) Uani d . 1 . .
N N3 0.73809(11) 0.32649(13) 0.52939(14) 0.0204(3) Uani d . 1 . .
N N4 0.88774(11) -0.17257(13) 0.50181(15) 0.0179(3) Uani d . 1 . .
H H4N 0.8936(14) -0.2115(18) 0.5884(18) 0.021 Uiso d . 1 . .
C C1 0.52108(14) 0.61813(17) 0.73287(19) 0.0249(4) Uani d . 1 . .
H H1A 0.4609 0.6025 0.6610 0.030 Uiso calc R 1 . .
H H1B 0.4914 0.6434 0.8244 0.030 Uiso calc R 1 . .
C C2 0.58485(14) 0.49823(17) 0.75637(18) 0.0224(4) Uani d . 1 . .
H H2A 0.6404 0.5104 0.8357 0.027 Uiso calc R 1 . .
H H2B 0.5376 0.4289 0.7836 0.027 Uiso calc R 1 . .
C C3 0.69258(14) 0.56752(16) 0.55717(18) 0.0218(4) Uani d . 1 . .
H H3A 0.7116 0.5419 0.4598 0.026 Uiso calc R 1 . .
H H3B 0.7591 0.5859 0.6163 0.026 Uiso calc R 1 . .
C C4 0.62278(15) 0.68384(17) 0.54677(19) 0.0258(4) Uani d . 1 . .
H H4A 0.6637 0.7550 0.5095 0.031 Uiso calc R 1 . .
H H4B 0.5611 0.6679 0.4775 0.031 Uiso calc R 1 . .
C C5 0.77020(13) 0.19715(16) 0.52560(17) 0.0181(4) Uani d . 1 . .
C C6 0.74615(13) 0.10620(16) 0.62701(17) 0.0199(4) Uani d . 1 . .
H H6 0.7041 0.1279 0.7044 0.024 Uiso calc R 1 . .
C C7 0.78367(13) -0.01525(16) 0.61454(17) 0.0192(4) Uani d . 1 . .
H H7 0.7660 -0.0773 0.6826 0.023 Uiso calc R 1 . .
C C8 0.84737(13) -0.04798(16) 0.50304(16) 0.0169(4) Uani d . 1 . .
C C9 0.87227(14) 0.04281(16) 0.40320(17) 0.0188(4) Uani d . 1 . .
H H9 0.9155 0.0216 0.3270 0.023 Uiso calc R 1 . .
C C10 0.83377(13) 0.16458(16) 0.41515(17) 0.0186(4) Uani d . 1 . .
H H10 0.8512 0.2265 0.3468 0.022 Uiso calc R 1 . .
C C11 0.92053(13) -0.23624(16) 0.38778(17) 0.0189(4) Uani d . 1 . .
C C12 0.96655(14) -0.36422(16) 0.42131(18) 0.0217(4) Uani d . 1 . .
H H12A 0.9306 -0.4270 0.3579 0.033 Uiso calc R 1 . .
H H12B 0.9564 -0.3855 0.5220 0.033 Uiso calc R 1 . .
H H12C 1.0427 -0.3637 0.4058 0.033 Uiso calc R 1 . .

loop_
_atom_site_aniso_label
_atom_site_aniso_U_11
_atom_site_aniso_U_22
_atom_site_aniso_U_33
_atom_site_aniso_U_12
_atom_site_aniso_U_13
_atom_site_aniso_U_23
O1 0.0306(7) 0.0194(7) 0.0348(7) -0.0004(6) 0.0055(6) -0.0053(6)
O2 0.0442(8) 0.0191(7) 0.0147(6) 0.0039(6) 0.0025(5) -0.0009(5)
N1 0.0226(7) 0.0150(7) 0.0236(7) 0.0021(6) 0.0038(6) -0.0025(6)
N2 0.0215(7) 0.0184(8) 0.0195(7) 0.0007(6) 0.0002(6) -0.0021(6)
N3 0.0221(7) 0.0192(8) 0.0199(7) 0.0012(6) 0.0009(6) -0.0028(6)
N4 0.0243(8) 0.0160(7) 0.0136(7) 0.0016(6) 0.0025(6) 0.0012(6)
C1 0.0229(9) 0.0227(10) 0.0293(9) 0.0014(8) 0.0027(8) -0.0037(8)
C2 0.0232(9) 0.0229(10) 0.0215(9) 0.0006(7) 0.0040(7) -0.0033(8)
C3 0.0244(9) 0.0168(9) 0.0247(9) -0.0009(8) 0.0042(8) -0.0008(7)
C4 0.0296(10) 0.0185(9) 0.0294(10) -0.0005(8) 0.0023(8) -0.0016(8)
C5 0.0173(8) 0.0173(9) 0.0190(8) 0.0002(7) -0.0025(7) -0.0032(7)
C6 0.0197(9) 0.0225(10) 0.0179(8) -0.0005(7) 0.0029(7) -0.0027(7)
C7 0.0218(9) 0.0198(9) 0.0162(8) -0.0010(7) 0.0016(7) 0.0010(7)
C8 0.0185(8) 0.0169(9) 0.0148(8) -0.0001(7) -0.0018(7) -0.0022(7)
C9 0.0214(8) 0.0198(9) 0.0152(8) 0.0001(7) 0.0018(7) -0.0013(7)
C10 0.0220(8) 0.0180(9) 0.0157(8) -0.0021(7) 0.0001(7) 0.0023(7)
C11 0.0207(9) 0.0180(9) 0.0179(9) -0.0009(7) 0.0010(7) -0.0009(7)
C12 0.0277(9) 0.0182(9) 0.0194(8) 0.0023(8) 0.0030(7) -0.0020(8)

loop_
_atom_type_symbol
_atom_type_description
_atom_type_scat_dispersion_real
_atom_type_scat_dispersion_imag
_atom_type_scat_source
C C 0.0181 0.0091 'International Tables Vol C Tables 4.2.6.8 and 6.1.1.4'
H H 0.0000 0.0000 'International Tables Vol C Tables 4.2.6.8 and 6.1.1.4'
N N 0.0311 0.0180 'International Tables Vol C Tables 4.2.6.8 and 6.1.1.4'
O O 0.0492 0.0322 'International Tables Vol C Tables 4.2.6.8 and 6.1.1.4'

loop_
_geom_angle_atom_site_label_1
_geom_angle_atom_site_label_2
_geom_angle_atom_site_label_3
_geom_angle_site_symmetry_1
_geom_angle_site_symmetry_3
_geom_angle
_geom_angle_publ_flag
C1 O1 C4 . . 109.15(13) ?
N2 N1 C2 . . 113.52(14) ?
N2 N1 C3 . . 121.12(14) ?
C2 N1 C3 . . 115.93(14) ?
N3 N2 N1 . . 113.93(14) ?
N2 N3 C5 . . 112.31(14) ?
C11 N4 C8 . . 127.19(14) ?
C11 N4 H4N . . 117.5(12) ?
C8 N4 H4N . . 115.3(12) ?
O1 C1 C2 . . 111.22(14) ?
O1 C1 H1A . . 109.4 ?
C2 C1 H1A . . 109.4 ?
O1 C1 H1B . . 109.4 ?
C2 C1 H1B . . 109.4 ?
H1A C1 H1B . . 108.0 ?
N1 C2 C1 . . 109.14(14) ?
N1 C2 H2A . . 109.9 ?
C1 C2 H2A . . 109.9 ?
N1 C2 H2B . . 109.9 ?
C1 C2 H2B . . 109.9 ?
H2A C2 H2B . . 108.3 ?
N1 C3 C4 . . 108.78(14) ?
N1 C3 H3A . . 109.9 ?
C4 C3 H3A . . 109.9 ?
N1 C3 H3B . . 109.9 ?
C4 C3 H3B . . 109.9 ?
H3A C3 H3B . . 108.3 ?
O1 C4 C3 . . 111.89(14) ?
O1 C4 H4A . . 109.2 ?
C3 C4 H4A . . 109.2 ?
O1 C4 H4B . . 109.2 ?
C3 C4 H4B . . 109.2 ?
H4A C4 H4B . . 107.9 ?
C10 C5 C6 . . 119.32(16) ?
C10 C5 N3 . . 115.78(15) ?
C6 C5 N3 . . 124.83(14) ?
C7 C6 C5 . . 119.82(15) ?
C7 C6 H6 . . 120.1 ?
C5 C6 H6 . . 120.1 ?
C6 C7 C8 . . 120.77(16) ?
C6 C7 H7 . . 119.6 ?
C8 C7 H7 . . 119.6 ?
C9 C8 C7 . . 119.38(16) ?
C9 C8 N4 . . 123.00(15) ?
C7 C8 N4 . . 117.55(14) ?
C10 C9 C8 . . 119.79(15) ?
C10 C9 H9 . . 120.1 ?
C8 C9 H9 . . 120.1 ?
C9 C10 C5 . . 120.90(16) ?
C9 C10 H10 . . 119.5 ?
C5 C10 H10 . . 119.5 ?
O2 C11 N4 . . 123.37(15) ?
O2 C11 C12 . . 121.44(15) ?
N4 C11 C12 . . 115.19(14) ?
C11 C12 H12A . . 109.5 ?
C11 C12 H12B . . 109.5 ?
H12A C12 H12B . . 109.5 ?
C11 C12 H12C . . 109.5 ?
H12A C12 H12C . . 109.5 ?
H12B C12 H12C . . 109.5 ?

loop_
_geom_bond_atom_site_label_1
_geom_bond_atom_site_label_2
_geom_bond_site_symmetry_2
_geom_bond_distance
_geom_bond_publ_flag
O1 C1 . 1.427(2) ?
O1 C4 . 1.430(2) ?
O2 C11 . 1.2407(19) ?
N1 N2 . 1.346(2) ?
N1 C2 . 1.463(2) ?
N1 C3 . 1.463(2) ?
N2 N3 . 1.2707(19) ?
N3 C5 . 1.432(2) ?
N4 C11 . 1.345(2) ?
N4 C8 . 1.417(2) ?
N4 H4N . 0.903(17) ?
C1 C2 . 1.513(2) ?
C1 H1A . 0.9900 ?
C1 H1B . 0.9900 ?
C2 H2A . 0.9900 ?
C2 H2B . 0.9900 ?
C3 C4 . 1.515(2) ?
C3 H3A . 0.9900 ?
C3 H3B . 0.9900 ?
C4 H4A . 0.9900 ?
C4 H4B . 0.9900 ?
C5 C10 . 1.388(2) ?
C5 C6 . 1.397(2) ?
C6 C7 . 1.380(2) ?
C6 H6 . 0.9500 ?
C7 C8 . 1.397(2) ?
C7 H7 . 0.9500 ?
C8 C9 . 1.388(2) ?
C9 C10 . 1.387(2) ?
C9 H9 . 0.9500 ?
C10 H10 . 0.9500 ?
C11 C12 . 1.501(2) ?
C12 H12A . 0.9800 ?
C12 H12B . 0.9800 ?
C12 H12C . 0.9800 ?

loop_
_geom_hbond_atom_site_label_D
_geom_hbond_atom_site_label_H
_geom_hbond_atom_site_label_A
_geom_hbond_site_symmetry_A
_geom_hbond_distance_DH
_geom_hbond_distance_HA
_geom_hbond_distance_DA
_geom_hbond_angle_DHA
_geom_hbond_publ_flag
N4 H4N O2 4_556 0.903(17) 1.911(18) 2.8115(18) 174.5(17) .

loop_
_geom_torsion_atom_site_label_1
_geom_torsion_atom_site_label_2
_geom_torsion_atom_site_label_3
_geom_torsion_atom_site_label_4
_geom_torsion_site_symmetry_1
_geom_torsion_site_symmetry_2
_geom_torsion_site_symmetry_3
_geom_torsion_site_symmetry_4
_geom_torsion
_geom_torsion_publ_flag
C2 N1 N2 N3 . . . . -159.87(14) ?
C3 N1 N2 N3 . . . . -14.8(2) ?
N1 N2 N3 C5 . . . . -178.35(13) ?
C4 O1 C1 C2 . . . . 62.57(18) ?
N2 N1 C2 C1 . . . . -163.16(14) ?
C3 N1 C2 C1 . . . . 49.87(19) ?
O1 C1 C2 N1 . . . . -55.31(19) ?
N2 N1 C3 C4 . . . . 166.58(14) ?
C2 N1 C3 C4 . . . . -49.15(19) ?
C1 O1 C4 C3 . . . . -62.36(19) ?
N1 C3 C4 O1 . . . . 54.28(19) ?
N2 N3 C5 C10 . . . . 170.70(14) ?
N2 N3 C5 C6 . . . . -12.3(2) ?
C10 C5 C6 C7 . . . . -1.4(2) ?
N3 C5 C6 C7 . . . . -178.36(16) ?
C5 C6 C7 C8 . . . . 1.3(3) ?
C6 C7 C8 C9 . . . . -0.5(2) ?
C6 C7 C8 N4 . . . . 176.59(16) ?
C11 N4 C8 C9 . . . . -25.5(3) ?
C11 N4 C8 C7 . . . . 157.45(16) ?
C7 C8 C9 C10 . . . . 0.0(2) ?
N4 C8 C9 C10 . . . . -176.97(16) ?
C8 C9 C10 C5 . . . . -0.2(3) ?
C6 C5 C10 C9 . . . . 0.9(2) ?
N3 C5 C10 C9 . . . . 178.10(15) ?
C8 N4 C11 O2 . . . . -4.0(3) ?
C8 N4 C11 C12 . . . . 175.96(16) ?

loop_
_cod_related_entry_id
_cod_related_entry_database
_cod_related_entry_code
1 ChemSpider 699762
